data_7211161
loop_
_publ_author_name
'Guo, Li-Rong'
'Tang, Xiao-Liang'
'Ju, Zheng-Hua'
'Zhang, Kai-Ming'
'Jiang, Hui-E'
'Liu, Wei-Sheng'

_publ_section_title
;
 Lanthanide metal--organic frameworks constructed by asymmetric
 2-nitrobiphenyl-4,4&#x2032;-dicarboxylate ligand: syntheses, structures,
 luminescence and magnetic investigations
;
_journal_issue 44
_journal_name_full CrystEngComm
_journal_page_first 9020
_journal_paper_doi 10.1039/c3ce41370e
_journal_volume 15
_journal_year 2013
_chemical_formula_sum 'C25.5 H23 Ce N3 O11.5'
_chemical_formula_weight 695.59
_chemical_name_systematic
; 
 ? 
;
_space_group_IT_number 2
_symmetry_cell_setting triclinic
_symmetry_space_group_name_Hall '-P 1'
_symmetry_space_group_name_H-M 'P -1'
_atom_sites_solution_hydrogens geom
_atom_sites_solution_primary direct
_atom_sites_solution_secondary difmap
_audit_creation_method SHELXL-97
_cell_angle_alpha 73.513(4)
_cell_angle_beta 81.448(4)
_cell_angle_gamma 82.179(5)
_cell_formula_units_Z 2
_cell_length_a 9.6675(8)
_cell_length_b 11.2358(10)
_cell_length_c 14.3181(11)
_cell_measurement_reflns_used 1626
_cell_measurement_temperature 293(2)
_cell_measurement_theta_max 21.68
_cell_measurement_theta_min 2.46
_cell_volume 1467.5(2)
_computing_cell_refinement 'Bruker SMART'
_computing_data_collection 'Bruker SMART'
_computing_data_reduction 'Bruker SAINT'
_computing_molecular_graphics 'Bruker SHELXTL'
_computing_publication_material 'Bruker SHELXTL'
_computing_structure_refinement 'SHELXL-97 (Sheldrick, 1997)'
_computing_structure_solution 'SHELXS-97 (Sheldrick, 1990)'
_diffrn_ambient_temperature 293(2)
_diffrn_measured_fraction_theta_full 0.982
_diffrn_measured_fraction_theta_max 0.982
_diffrn_measurement_device_type 'CCD area detector'
_diffrn_measurement_method 'phi and omega scans'
_diffrn_radiation_monochromator graphite
_diffrn_radiation_source 'fine-focus sealed tube'
_diffrn_radiation_type MoK\a
_diffrn_radiation_wavelength 0.71073
_diffrn_reflns_av_R_equivalents 0.0390
_diffrn_reflns_av_sigmaI/netI 0.0865
_diffrn_reflns_limit_h_max 10
_diffrn_reflns_limit_h_min -11
_diffrn_reflns_limit_k_max 13
_diffrn_reflns_limit_k_min -13
_diffrn_reflns_limit_l_max 17
_diffrn_reflns_limit_l_min -16
_diffrn_reflns_number 8099
_diffrn_reflns_theta_full 26.00
_diffrn_reflns_theta_max 26.00
_diffrn_reflns_theta_min 1.49
_exptl_absorpt_coefficient_mu 1.614
_exptl_absorpt_correction_T_max 0.6435
_exptl_absorpt_correction_T_min 0.5870
_exptl_absorpt_correction_type multi-scan
_exptl_absorpt_process_details sadabs
_exptl_crystal_colour colorless
_exptl_crystal_density_diffrn 1.574
_exptl_crystal_density_method 'not measured'
_exptl_crystal_description block
_exptl_crystal_F_000 694
_exptl_crystal_size_max 0.37
_exptl_crystal_size_mid 0.33
_exptl_crystal_size_min 0.30
_refine_diff_density_max 0.878
_refine_diff_density_min -0.683
_refine_diff_density_rms 0.202
_refine_ls_extinction_method none
_refine_ls_goodness_of_fit_ref 1.018
_refine_ls_hydrogen_treatment constr
_refine_ls_matrix_type full
_refine_ls_number_parameters 668
_refine_ls_number_reflns 5654
_refine_ls_number_restraints 50
_refine_ls_restrained_S_all 0.969
_refine_ls_R_factor_all 0.1160
_refine_ls_R_factor_gt 0.0833
_refine_ls_shift/su_max 0.001
_refine_ls_shift/su_mean 0.000
_refine_ls_structure_factor_coef Fsqd
_refine_ls_weighting_details 'calc w=1/[\s^2^(Fo^2^)+(0.1293P)^2^+10.7673P] where P=(Fo^2^+2Fc^2^)/3'
_refine_ls_weighting_scheme calc
_refine_ls_wR_factor_gt 0.2081
_refine_ls_wR_factor_ref 0.2348
_reflns_number_gt 3944
_reflns_number_total 5654
_reflns_threshold_expression >2sigma(I)
_cod_data_source_file c3ce41370e.txt
_cod_data_source_block ce
_cod_depositor_comments
;
The following automatic conversions were performed:

'_symmetry_cell_setting' value 'Triclinic' changed to 'triclinic'
according to /home/saulius/struct/CIF-dictionaries/cif_core.dic
dictionary named 'cif_core.dic' version 2.4.2 from 2011-04-26.

Automatic conversion script
Id: cif_fix_values 1891 2012-01-12 08:04:46Z andrius 
;
_cod_original_sg_symbol_H-M P-1
_cod_original_formula_sum 'C25.50 H23 Ce N3 O11.50'
_cod_database_code 7211161

loop_
_symmetry_equiv_pos_as_xyz
'x, y, z'
'-x, -y, -z'

loop_
_atom_site_label
_atom_site_type_symbol
_atom_site_fract_x
_atom_site_fract_y
_atom_site_fract_z
_atom_site_U_iso_or_equiv
_atom_site_adp_type
_atom_site_occupancy
_atom_site_symmetry_multiplicity
_atom_site_calc_flag
_atom_site_refinement_flags
_atom_site_disorder_assembly
_atom_site_disorder_group
Ce1 Ce 0.7762(5) 0.4835(4) 1.0062(3) 0.0312(6) Uani 0.544(9) 1 d PDU . 1
O1W O 0.6192(18) 0.6839(14) 1.0154(14) 0.058(3) Uani 0.544(9) 1 d PDU . 1
O1 O 1.084(2) 0.6587(17) 0.1122(17) 0.046(3) Uani 0.544(9) 1 d PU . 1
O2 O 0.903(2) 0.5626(17) 0.0832(16) 0.049(3) Uani 0.544(9) 1 d PU . 1
C1 C 0.961(5) 0.608(3) 0.135(3) 0.047(2) Uani 0.544(9) 1 d PU . 1
C2 C 0.8878(17) 0.6319(15) 0.2362(10) 0.0521(19) Uani 0.544(9) 1 d PGU . 1
C3 C 0.9506(16) 0.6949(15) 0.2867(13) 0.059(3) Uani 0.544(9) 1 d PGU . 1
H3A H 1.0295 0.7361 0.2569 0.071 Uiso 0.544(9) 1 calc PR . 1
C4 C 0.8955(18) 0.6964(14) 0.3818(13) 0.062(4) Uani 0.544(9) 1 d PGDU . 1
H4A H 0.9375 0.7386 0.4156 0.075 Uiso 0.544(9) 1 calc PR . 1
C5 C 0.7776(15) 0.6349(11) 0.4264(9) 0.070(3) Uani 0.544(9) 1 d PGDU . 1
C6 C 0.7148(14) 0.5718(14) 0.3758(11) 0.069(4) Uani 0.544(9) 1 d PGDU . 1
H6A H 0.6360 0.5306 0.4057 0.083 Uiso 0.544(9) 1 calc PR . 1
C7 C 0.7699(18) 0.5703(16) 0.2808(11) 0.062(3) Uani 0.544(9) 1 d PGU . 1
H7A H 0.7279 0.5281 0.2470 0.074 Uiso 0.544(9) 1 calc PR . 1
O3 O 0.6013(17) 0.4737(13) 0.8924(14) 0.040(3) Uani 0.444(9) 1 d PDU . 1
O4 O 0.4021(18) 0.5943(16) 0.8493(14) 0.045(4) Uani 0.444(9) 1 d PDU . 1
C14 C 0.5248(19) 0.5436(12) 0.8317(16) 0.044(3) Uani 0.544(9) 1 d PDU . 1
C8 C 0.6964(14) 0.6197(10) 0.5284(9) 0.066(3) Uani 0.544(9) 1 d PGDU . 1
C9 C 0.7830(11) 0.5678(13) 0.6020(11) 0.049(3) Uani 0.544(9) 1 d PGDU . 1
H9A H 0.8785 0.5481 0.5858 0.059 Uiso 0.544(9) 1 calc PR . 1
C10 C 0.7268(14) 0.5455(12) 0.6998(10) 0.041(3) Uani 0.544(9) 1 d PGDU . 1
H10A H 0.7848 0.5108 0.7491 0.050 Uiso 0.544(9) 1 calc PR . 1
C11 C 0.5841(14) 0.5750(11) 0.7241(8) 0.047(3) Uani 0.544(9) 1 d PGDU . 1
C12 C 0.4976(12) 0.6268(14) 0.6505(10) 0.057(4) Uani 0.544(9) 1 d PGU . 1
H12A H 0.4021 0.6465 0.6667 0.068 Uiso 0.544(9) 1 calc PR . 1
C13 C 0.5537(14) 0.6492(12) 0.5526(9) 0.071(4) Uani 0.544(9) 1 d PGDU . 1
O5 O 0.504(3) 0.797(2) 0.4028(18) 0.124(6) Uani 0.344(9) 1 d PDU . 1
O6 O 0.356(3) 0.671(3) 0.4832(18) 0.122(6) Uani 0.344(9) 1 d PDU . 1
N1 N 0.464(3) 0.709(2) 0.4759(16) 0.091(4) Uani 0.544(9) 1 d PDU . 1
Ce1' Ce 0.7794(6) 0.4518(5) 1.0008(4) 0.0312(6) Uani 0.456(9) 1 d PDU . 2
O1W' O 0.620(2) 0.6592(17) 0.9967(17) 0.058(3) Uani 0.456(9) 1 d PDU . 2
O1' O 1.089(3) 0.6201(18) 0.1178(19) 0.043(4) Uani 0.456(9) 1 d PU . 2
O2' O 0.886(3) 0.6016(19) 0.0823(18) 0.048(4) Uani 0.456(9) 1 d PU . 2
C1' C 0.960(6) 0.628(4) 0.138(4) 0.047(2) Uani 0.456(9) 1 d PU . 2
C2' C 0.8856(19) 0.6409(16) 0.2348(11) 0.0521(19) Uani 0.456(9) 1 d PGU . 2
C3' C 0.9673(14) 0.6578(18) 0.3012(15) 0.048(3) Uani 0.456(9) 1 d PGU . 2
H3'A H 1.0618 0.6699 0.2822 0.057 Uiso 0.456(9) 1 calc PR . 2
C4' C 0.9079(17) 0.6568(16) 0.3959(13) 0.051(4) Uani 0.456(9) 1 d PGDU . 2
H4'A H 0.9625 0.6681 0.4404 0.062 Uiso 0.456(9) 1 calc PR . 2
C5' C 0.7667(17) 0.6388(10) 0.4243(10) 0.056(3) Uani 0.456(9) 1 d PGDU . 2
C6' C 0.6850(14) 0.6218(15) 0.3578(12) 0.050(3) Uani 0.456(9) 1 d PGDU . 2
H6'A H 0.5905 0.6098 0.3768 0.060 Uiso 0.456(9) 1 calc PR . 2
C7' C 0.7444(18) 0.6229(17) 0.2631(11) 0.050(3) Uani 0.456(9) 1 d PGU . 2
H7'A H 0.6897 0.6115 0.2186 0.060 Uiso 0.456(9) 1 calc PR . 2
N1' N 0.495(5) 0.801(4) 0.489(3) 0.131(9) Uani 0.456(9) 1 d PDU . 2
O5' O 0.569(4) 0.875(3) 0.430(2) 0.136(9) Uani 0.356(9) 1 d PDU . 2
O6' O 0.360(4) 0.796(3) 0.501(2) 0.138(8) Uani 0.356(9) 1 d PDU . 2
O3' O 0.604(2) 0.5184(16) 0.8924(18) 0.040(3) Uani 0.456(9) 1 d PDU . 2
O4' O 0.3889(18) 0.5527(16) 0.8427(15) 0.033(4) Uani 0.456(9) 1 d PDU . 2
C14' C 0.522(2) 0.5469(11) 0.828(2) 0.053(5) Uani 0.456(9) 1 d PDU . 2
C8' C 0.6891(14) 0.6344(13) 0.5240(11) 0.061(4) Uani 0.456(9) 1 d PGDU . 2
C9' C 0.7605(16) 0.5390(16) 0.5898(13) 0.068(5) Uani 0.456(9) 1 d PGDU . 2
H9'A H 0.8401 0.4940 0.5672 0.082 Uiso 0.456(9) 1 calc PR . 2
C10' C 0.713(2) 0.5107(14) 0.6893(12) 0.066(5) Uani 0.456(9) 1 d PGDU . 2
H10B H 0.7605 0.4469 0.7334 0.079 Uiso 0.456(9) 1 calc PR . 2
C11' C 0.594(2) 0.5779(10) 0.7230(10) 0.056(4) Uani 0.456(9) 1 d PGDU . 2
C12' C 0.5223(17) 0.6733(12) 0.6572(11) 0.052(4) Uani 0.456(9) 1 d PGU . 2
H12B H 0.4427 0.7182 0.6798 0.062 Uiso 0.456(9) 1 calc PR . 2
C13' C 0.5700(17) 0.7015(12) 0.5577(10) 0.052(4) Uani 0.456(9) 1 d PGDU . 2
N2 N 1.207(2) 0.1083(17) 1.4812(14) 0.079(3) Uani 0.25 1 d PDU A 1
O9 O 1.164(3) 0.132(3) 1.5622(16) 0.095(6) Uani 0.25 1 d PDU A 1
O10 O 1.3315(19) 0.081(4) 1.447(2) 0.091(5) Uani 0.25 1 d PDU A 1
O7 O 0.911(2) 0.343(2) 1.1295(18) 0.051(3) Uani 0.409(12) 1 d PDU A 1
O8 O 1.142(2) 0.341(2) 1.128(2) 0.049(3) Uani 0.409(12) 1 d PDU . 1
C15 C 1.030(2) 0.293(2) 1.159(2) 0.052(3) Uani 0.409(12) 1 d PDU A 1
C16 C 1.0163(19) 0.2005(14) 1.2593(10) 0.061(3) Uani 0.409(12) 1 d PGDU A 1
C17 C 0.9128(15) 0.1185(14) 1.2862(12) 0.067(3) Uani 0.409(12) 1 d PGDU A 1
H17A H 0.8506 0.1196 1.2422 0.080 Uiso 0.409(12) 1 calc PR A 1
C18 C 0.9023(16) 0.0348(16) 1.3788(13) 0.071(3) Uani 0.409(12) 1 d PGDU A 1
H18A H 0.8310 -0.0224 1.3982 0.085 Uiso 0.409(12) 1 d PR A 1
C19 C 0.995(2) 0.0330(16) 1.4446(11) 0.074(3) Uani 0.409(12) 1 d PGDU . 1
C20 C 1.0987(16) 0.1150(13) 1.4178(11) 0.071(3) Uani 0.409(12) 1 d PGDU A 1
C21 C 1.1092(17) 0.1987(14) 1.3251(11) 0.065(3) Uani 0.409(12) 1 d PGDU A 1
H21A H 1.1785 0.2536 1.3072 0.078 Uiso 0.409(12) 1 calc PR A 1
O7' O 0.9256(15) 0.3062(14) 1.1137(11) 0.050(3) Uani 0.591(12) 1 d PDU A 2
O8' O 1.1230(15) 0.3746(14) 1.1374(14) 0.048(3) Uani 0.591(12) 1 d PDU . 2
O10' O 1.3774(15) 0.045(3) 1.390(3) 0.097(6) Uani 0.25 1 d PDU A 2
O9' O 1.248(3) -0.099(2) 1.500(2) 0.097(6) Uani 0.25 1 d PDU . 2
N2' N 1.2640(15) 0.0002(17) 1.4311(14) 0.086(4) Uani 0.25 1 d PDU A 2
C15' C 1.0184(17) 0.3163(17) 1.1662(13) 0.052(3) Uani 0.591(12) 1 d PDU A 2
C16' C 1.0213(13) 0.2251(11) 1.2680(8) 0.060(3) Uani 0.591(12) 1 d PGDU A 2
C17' C 0.8919(11) 0.2055(13) 1.3240(10) 0.072(3) Uani 0.591(12) 1 d PGU A 2
H17B H 0.8104 0.2505 1.3004 0.087 Uiso 0.591(12) 1 calc PR A 2
C18' C 0.8844(11) 0.1185(14) 1.4152(10) 0.078(3) Uani 0.591(12) 1 d PGU . 2
H18B H 0.7919 0.1042 1.4555 0.094 Uiso 0.591(12) 1 d PR A 2
C19' C 1.0062(14) 0.0511(12) 1.4504(8) 0.075(3) Uani 0.591(12) 1 d PGDU . 2
C20' C 1.1356(11) 0.0708(11) 1.3944(9) 0.074(3) Uani 0.591(12) 1 d PGDU A 2
C21' C 1.1431(11) 0.1577(11) 1.3032(9) 0.064(3) Uani 0.591(12) 1 d PGDU A 2
H21B H 1.2297 0.1709 1.2658 0.077 Uiso 0.591(12) 1 calc PR A 2
O11' O 0.691(4) 0.254(3) 1.032(3) 0.102(4) Uani 0.411(15) 1 d PDU B 2
C22' C 0.642(3) 0.170(3) 1.099(3) 0.112(4) Uani 0.411(15) 1 d PDU B 2
H22B H 0.5550 0.1872 1.1325 0.135 Uiso 0.411(15) 1 calc PR B 2
C24' C 0.640(5) -0.041(3) 1.206(3) 0.130(7) Uani 0.411(15) 1 d PDU B 2
H24D H 0.5487 -0.0074 1.2289 0.195 Uiso 0.411(15) 1 calc PR B 2
H24E H 0.6978 -0.0656 1.2588 0.195 Uiso 0.411(15) 1 calc PR B 2
H24F H 0.6314 -0.1117 1.1835 0.195 Uiso 0.411(15) 1 calc PR B 2
C23' C 0.840(4) 0.021(3) 1.076(3) 0.135(8) Uani 0.411(15) 1 d PDU B 2
H23D H 0.8726 0.0929 1.0279 0.202 Uiso 0.411(15) 1 calc PR B 2
H23E H 0.8301 -0.0420 1.0448 0.202 Uiso 0.411(15) 1 calc PR B 2
H23F H 0.9058 -0.0111 1.1233 0.202 Uiso 0.411(15) 1 calc PR B 2
N3' N 0.705(3) 0.055(2) 1.125(2) 0.118(5) Uani 0.411(15) 1 d PDU B 2
O11 O 0.677(3) 0.262(2) 1.037(2) 0.098(4) Uani 0.589(15) 1 d PDU B 1
C22 C 0.741(2) 0.164(2) 1.0809(16) 0.112(4) Uani 0.589(15) 1 d PDU B 1
H22A H 0.8305 0.1412 1.0542 0.134 Uiso 0.589(15) 1 calc PR B 1
C23 C 0.549(3) 0.117(3) 1.211(2) 0.140(8) Uani 0.589(15) 1 d PDU B 1
H23A H 0.5099 0.1975 1.1752 0.210 Uiso 0.589(15) 1 calc PR B 1
H23B H 0.5552 0.1174 1.2768 0.210 Uiso 0.589(15) 1 calc PR B 1
H23C H 0.4903 0.0547 1.2107 0.210 Uiso 0.589(15) 1 calc PR B 1
C24 C 0.771(3) -0.026(2) 1.211(2) 0.137(7) Uani 0.589(15) 1 d PDU B 1
H24A H 0.8609 -0.0316 1.1723 0.206 Uiso 0.589(15) 1 calc PR B 1
H24B H 0.7231 -0.0968 1.2152 0.206 Uiso 0.589(15) 1 calc PR B 1
H24C H 0.7854 -0.0245 1.2756 0.206 Uiso 0.589(15) 1 calc PR B 1
N3 N 0.687(2) 0.0896(18) 1.1643(14) 0.122(4) Uani 0.589(15) 1 d PDU B 1
N4 N 0.317(3) 0.900(3) 0.1604(19) 0.176(10) Uani 0.50 1 d PDU . .
O12 O 0.314(4) 1.093(3) 0.061(2) 0.177(10) Uani 0.50 1 d PDU . .
C27 C 0.390(4) 0.775(3) 0.199(3) 0.174(11) Uani 0.50 1 d PDU . .
H27A H 0.4726 0.7632 0.1551 0.261 Uiso 0.50 1 calc PR . .
H27B H 0.3281 0.7129 0.2037 0.261 Uiso 0.50 1 calc PR . .
H27C H 0.4155 0.7681 0.2624 0.261 Uiso 0.50 1 calc PR . .
C26 C 0.172(3) 0.919(4) 0.205(3) 0.182(11) Uani 0.50 1 d PDU . .
H26A H 0.1326 1.0025 0.1756 0.274 Uiso 0.50 1 calc PR . .
H26B H 0.1703 0.9070 0.2740 0.274 Uiso 0.50 1 calc PR . .
H26C H 0.1166 0.8605 0.1937 0.274 Uiso 0.50 1 calc PR . .
C25 C 0.379(3) 0.990(3) 0.090(2) 0.178(10) Uani 0.50 1 d PDU . .
H25A H 0.4715 0.9742 0.0638 0.214 Uiso 0.50 1 calc PR . .

loop_
_atom_site_aniso_label
_atom_site_aniso_U_11
_atom_site_aniso_U_22
_atom_site_aniso_U_33
_atom_site_aniso_U_23
_atom_site_aniso_U_13
_atom_site_aniso_U_12
Ce1 0.0320(4) 0.0378(14) 0.0163(5) -0.0017(9) 0.0056(3) 0.0011(10)
O1W 0.057(3) 0.058(3) 0.059(3) -0.0169(14) -0.0056(14) -0.0054(14)
O1 0.046(4) 0.046(6) 0.041(4) -0.011(5) 0.006(4) -0.002(5)
O2 0.051(5) 0.048(6) 0.042(4) -0.008(4) -0.002(4) 0.002(5)
C1 0.043(3) 0.051(5) 0.040(3) -0.006(4) 0.000(3) -0.002(4)
C2 0.046(3) 0.061(4) 0.041(3) -0.005(3) 0.002(3) -0.001(3)
C3 0.057(6) 0.066(6) 0.048(5) -0.011(5) 0.000(5) 0.000(5)
C4 0.061(6) 0.070(7) 0.047(5) -0.009(5) 0.001(5) 0.001(5)
C5 0.069(6) 0.083(6) 0.049(5) -0.010(5) 0.004(4) -0.005(5)
C6 0.064(6) 0.081(7) 0.054(5) -0.010(5) 0.007(5) -0.007(5)
C7 0.056(6) 0.072(6) 0.049(5) -0.009(5) 0.002(5) -0.006(5)
O3 0.040(3) 0.049(6) 0.032(3) -0.010(5) -0.002(3) -0.007(5)
O4 0.042(6) 0.053(7) 0.038(6) -0.010(6) 0.003(5) -0.008(5)
C14 0.041(5) 0.055(6) 0.035(5) -0.011(5) 0.002(4) -0.008(5)
C8 0.065(5) 0.083(6) 0.046(5) -0.012(5) -0.001(4) -0.005(5)
C9 0.049(5) 0.070(6) 0.036(5) -0.025(5) 0.001(4) -0.013(5)
C10 0.042(5) 0.059(6) 0.031(5) -0.023(5) 0.001(4) -0.011(5)
C11 0.042(5) 0.061(6) 0.038(4) -0.012(5) 0.002(4) -0.009(5)
C12 0.050(5) 0.071(6) 0.047(5) -0.011(5) -0.005(4) -0.011(5)
C13 0.069(5) 0.085(6) 0.053(5) -0.015(5) -0.001(4) -0.002(5)
O5 0.125(9) 0.127(9) 0.099(8) 0.001(6) -0.016(7) -0.005(7)
O6 0.105(8) 0.143(10) 0.117(9) -0.021(7) -0.030(7) -0.019(7)
N1 0.087(6) 0.107(7) 0.071(6) -0.012(6) -0.014(5) -0.003(6)
Ce1' 0.0320(4) 0.0378(14) 0.0163(5) -0.0017(9) 0.0056(3) 0.0011(10)
O1W' 0.057(3) 0.058(3) 0.059(3) -0.0169(14) -0.0056(14) -0.0054(14)
O1' 0.043(5) 0.043(7) 0.039(5) -0.013(5) 0.006(4) -0.001(6)
O2' 0.056(6) 0.051(7) 0.038(5) -0.015(5) -0.004(5) 0.000(5)
C1' 0.043(3) 0.051(5) 0.040(3) -0.006(4) 0.000(3) -0.002(4)
C2' 0.046(3) 0.061(4) 0.041(3) -0.005(3) 0.002(3) -0.001(3)
C3' 0.044(5) 0.050(6) 0.040(5) -0.004(5) 0.002(4) -0.003(5)
C4' 0.049(6) 0.055(7) 0.044(5) -0.006(5) 0.005(5) -0.008(5)
C5' 0.050(5) 0.066(6) 0.045(5) -0.009(5) 0.005(4) -0.005(5)
C6' 0.042(5) 0.058(6) 0.041(5) -0.002(5) 0.003(4) -0.001(5)
C7' 0.045(5) 0.057(6) 0.039(5) -0.001(5) -0.001(4) 0.000(5)
N1' 0.131(10) 0.133(10) 0.126(10) -0.029(7) -0.014(7) -0.013(7)
O5' 0.135(11) 0.133(11) 0.132(12) -0.028(8) -0.012(8) -0.012(8)
O6' 0.131(10) 0.141(11) 0.132(11) -0.023(7) -0.016(7) -0.005(7)
O3' 0.040(3) 0.049(6) 0.032(3) -0.010(5) -0.002(3) -0.007(5)
O4' 0.028(6) 0.042(8) 0.032(7) -0.011(6) 0.002(5) -0.017(6)
C14' 0.053(8) 0.065(8) 0.041(6) -0.011(6) -0.002(6) -0.009(7)
C8' 0.058(6) 0.070(6) 0.047(5) -0.012(5) 0.004(4) -0.003(5)
C9' 0.066(7) 0.076(7) 0.054(6) -0.015(5) 0.005(5) 0.001(5)
C10' 0.064(7) 0.073(7) 0.053(6) -0.010(5) 0.004(5) -0.001(5)
C11' 0.053(6) 0.065(6) 0.044(6) -0.009(5) 0.000(5) -0.008(5)
C12' 0.049(6) 0.062(7) 0.040(6) -0.009(5) 0.003(5) -0.011(5)
C13' 0.053(6) 0.060(6) 0.041(5) -0.013(5) 0.002(5) -0.007(5)
N2 0.078(5) 0.080(5) 0.075(5) -0.011(4) -0.012(4) -0.008(4)
O9 0.098(9) 0.100(9) 0.089(7) -0.026(6) -0.014(6) -0.012(6)
O10 0.086(6) 0.093(8) 0.093(7) -0.024(6) -0.014(5) -0.007(6)
O7 0.045(4) 0.054(6) 0.042(5) -0.001(5) 0.000(4) 0.008(5)
O8 0.042(5) 0.051(6) 0.038(5) 0.001(5) 0.005(4) 0.006(5)
C15 0.045(4) 0.055(4) 0.044(4) -0.002(4) 0.001(4) 0.004(4)
C16 0.054(4) 0.064(4) 0.051(4) 0.002(4) -0.001(3) -0.002(4)
C17 0.060(5) 0.070(5) 0.057(5) 0.002(4) -0.003(4) -0.007(4)
C18 0.067(5) 0.074(5) 0.060(5) 0.002(4) -0.003(4) -0.011(4)
C19 0.068(5) 0.078(5) 0.061(5) 0.004(4) -0.004(4) -0.008(4)
C20 0.069(4) 0.072(5) 0.061(4) -0.002(4) -0.006(4) -0.006(4)
C21 0.062(4) 0.067(5) 0.056(4) -0.003(4) -0.004(4) -0.004(4)
O7' 0.044(4) 0.053(5) 0.041(5) 0.000(4) -0.001(4) 0.008(4)
O8' 0.044(4) 0.050(5) 0.036(5) 0.003(4) 0.002(4) 0.004(4)
O10' 0.087(6) 0.101(8) 0.098(8) -0.020(6) -0.009(6) -0.008(6)
O9' 0.093(7) 0.092(7) 0.094(7) -0.012(5) -0.010(6) -0.001(5)
N2' 0.081(5) 0.086(5) 0.083(5) -0.010(4) -0.013(4) -0.004(4)
C15' 0.045(4) 0.056(4) 0.043(4) -0.002(4) 0.001(3) 0.003(3)
C16' 0.054(4) 0.064(4) 0.049(4) 0.002(3) -0.001(3) -0.004(4)
C17' 0.060(4) 0.078(5) 0.057(5) 0.008(4) 0.001(4) 0.000(4)
C18' 0.067(5) 0.083(5) 0.062(5) 0.010(4) 0.002(4) -0.004(5)
C19' 0.069(4) 0.078(5) 0.061(4) 0.006(4) -0.005(4) -0.009(4)
C20' 0.070(4) 0.076(4) 0.063(4) -0.001(4) -0.006(4) -0.007(4)
C21' 0.059(4) 0.068(5) 0.054(4) -0.002(4) -0.001(4) -0.003(4)
O11' 0.094(6) 0.100(6) 0.105(6) -0.016(5) -0.009(5) -0.018(5)
C22' 0.109(6) 0.107(6) 0.113(6) -0.017(5) -0.010(5) -0.014(5)
C24' 0.131(9) 0.121(8) 0.128(9) -0.017(6) -0.014(7) -0.016(7)
C23' 0.130(10) 0.134(11) 0.133(11) -0.033(8) -0.006(8) -0.004(7)
N3' 0.119(6) 0.109(6) 0.118(6) -0.020(5) -0.012(5) -0.009(5)
O11 0.090(6) 0.095(6) 0.104(6) -0.014(5) -0.006(5) -0.021(5)
C22 0.107(6) 0.106(6) 0.115(6) -0.018(4) -0.011(5) -0.014(5)
C23 0.130(9) 0.138(11) 0.135(10) -0.021(8) 0.003(7) -0.012(7)
C24 0.134(9) 0.127(8) 0.136(9) -0.014(6) -0.017(7) -0.006(7)
N3 0.121(6) 0.114(6) 0.121(6) -0.015(5) -0.011(5) -0.010(5)
N4 0.179(11) 0.172(11) 0.177(11) -0.047(7) -0.020(7) -0.018(7)
O12 0.184(13) 0.167(11) 0.181(12) -0.049(8) -0.020(9) -0.019(8)
C27 0.179(13) 0.173(12) 0.173(13) -0.049(8) -0.021(9) -0.019(8)
C26 0.182(12) 0.178(13) 0.185(14) -0.049(9) -0.018(8) -0.017(8)
C25 0.181(11) 0.176(11) 0.178(12) -0.047(7) -0.020(7) -0.016(7)

loop_
_atom_type_symbol
_atom_type_description
_atom_type_scat_dispersion_real
_atom_type_scat_dispersion_imag
_atom_type_scat_source
C C 0.0033 0.0016 'International Tables Vol C Tables 4.2.6.8 and 6.1.1.4'
H H 0.0000 0.0000 'International Tables Vol C Tables 4.2.6.8 and 6.1.1.4'
Ce Ce -0.2486 2.6331 'International Tables Vol C Tables 4.2.6.8 and 6.1.1.4'
N N 0.0061 0.0033 'International Tables Vol C Tables 4.2.6.8 and 6.1.1.4'
O O 0.0106 0.0060 'International Tables Vol C Tables 4.2.6.8 and 6.1.1.4'

loop_
_geom_angle_atom_site_label_1
_geom_angle_atom_site_label_2
_geom_angle_atom_site_label_3
_geom_angle
_geom_angle_site_symmetry_1
_geom_angle_site_symmetry_3
O2 Ce1 O7 61.5(8) 1_556 .
O2 Ce1 O8 79.9(8) 1_556 2_767
O7 Ce1 O8 127.5(5) . 2_767
O2 Ce1 O4 96.5(7) 1_556 2_667
O7 Ce1 O4 74.9(6) . 2_667
O8 Ce1 O4 148.1(7) 2_767 2_667
O2 Ce1 O3 159.5(7) 1_556 .
O7 Ce1 O3 138.8(7) . .
O8 Ce1 O3 85.0(7) 2_767 .
O4 Ce1 O3 89.1(6) 2_667 .
O2 Ce1 O1W 79.9(6) 1_556 .
O7 Ce1 O1W 128.8(7) . .
O8 Ce1 O1W 70.4(7) 2_767 .
O4 Ce1 O1W 77.8(6) 2_667 .
O3 Ce1 O1W 82.1(6) . .
O2 Ce1 O11 135.3(8) 1_556 .
O7 Ce1 O11 75.4(8) . .
O8 Ce1 O11 140.9(9) 2_767 .
O4 Ce1 O11 59.1(8) 2_667 .
O3 Ce1 O11 63.9(7) . .
O1W Ce1 O11 123.5(8) . .
O2 Ce1 O1 117.2(7) 1_556 2_766
O7 Ce1 O1 83.8(7) . 2_766
O8 Ce1 O1 84.0(7) 2_767 2_766
O4 Ce1 O1 124.4(6) 2_667 2_766
O3 Ce1 O1 74.4(7) . 2_766
O1W Ce1 O1 146.5(6) . 2_766
O11 Ce1 O1 66.0(8) . 2_766
C1 O1 Ce1 99(2) . 2_766
C1 O2 Ce1 172(3) . 1_554
O2 C1 O1 127(4) . .
O2 C1 C2 124(4) . .
O1 C1 C2 108(3) . .
C3 C2 C7 120.0 . .
C3 C2 C1 122(2) . .
C7 C2 C1 117.5(19) . .
C4 C3 C2 120.0 . .
C4 C3 H3A 120.0 . .
C2 C3 H3A 120.0 . .
C3 C4 C5 120.0 . .
C3 C4 H4A 120.0 . .
C5 C4 H4A 120.0 . .
C4 C5 C6 120.0 . .
C4 C5 C8 131.5(8) . .
C6 C5 C8 108.5(8) . .
C7 C6 C5 120.0 . .
C7 C6 H6A 120.0 . .
C5 C6 H6A 120.0 . .
C6 C7 C2 120.0 . .
C6 C7 H7A 120.0 . .
C2 C7 H7A 120.0 . .
C14 O3 Ce1 140.9(9) . .
C14 O4 Ce1 126.9(12) . 2_667
O3 C14 O4 127.4(17) . .
O3 C14 C11 117.7(16) . .
O4 C14 C11 114.9(16) . .
C9 C8 C13 120.0 . .
C9 C8 C5 111.9(7) . .
C13 C8 C5 128.1(7) . .
C8 C9 C10 120.0 . .
C8 C9 H9A 120.0 . .
C10 C9 H9A 120.0 . .
C11 C10 C9 120.0 . .
C11 C10 H10A 120.0 . .
C9 C10 H10A 120.0 . .
C10 C11 C12 120.0 . .
C10 C11 C14 118.7(11) . .
C12 C11 C14 121.3(11) . .
C13 C12 C11 120.0 . .
C13 C12 H12A 120.0 . .
C11 C12 H12A 120.0 . .
C12 C13 C8 120.0 . .
C12 C13 N1 119.8(11) . .
C8 C13 N1 120.1(11) . .
O6 N1 O5 121(3) . .
O6 N1 C13 117(3) . .
O5 N1 C13 121(3) . .
O1' Ce1' O3' 86.6(9) 2_766 .
O1' Ce1' O11' 79.9(12) 2_766 .
O3' Ce1' O11' 83.0(11) . .
O1' Ce1' O7' 86.8(8) 2_766 .
O3' Ce1' O7' 157.1(7) . .
O11' Ce1' O7' 74.3(10) . .
O1' Ce1' O8' 68.0(7) 2_766 2_767
O3' Ce1' O8' 74.7(6) . 2_767
O11' Ce1' O8' 141.5(12) . 2_767
O7' Ce1' O8' 122.4(5) . 2_767
O1' Ce1' O4' 158.2(8) 2_766 2_667
O3' Ce1' O4' 95.7(7) . 2_667
O11' Ce1' O4' 78.9(12) . 2_667
O7' Ce1' O4' 82.8(6) . 2_667
O8' Ce1' O4' 133.5(6) 2_767 2_667
O1' Ce1' O1W' 132.0(8) 2_766 .
O3' Ce1' O1W' 60.0(7) . .
O11' Ce1' O1W' 123.7(11) . .
O7' Ce1' O1W' 136.7(7) . .
O8' Ce1' O1W' 70.4(6) 2_767 .
O4' Ce1' O1W' 65.8(7) 2_667 .
O1' Ce1' O2' 119.7(9) 2_766 1_556
O3' Ce1' O2' 124.6(7) . 1_556
O11' Ce1' O2' 144.5(12) . 1_556
O7' Ce1' O2' 77.5(6) . 1_556
O8' Ce1' O2' 72.8(7) 2_767 1_556
O4' Ce1' O2' 76.6(7) 2_667 1_556
O1W' Ce1' O2' 67.2(7) . 1_556
C1' O1' Ce1' 129(3) . 2_766
C1' O2' Ce1' 156(2) . 1_554
O1' C1' O2' 119(4) . .
O1' C1' C2' 124(5) . .
O2' C1' C2' 116(4) . .
C3' C2' C7' 120.0 . .
C3' C2' C1' 117(3) . .
C7' C2' C1' 123(3) . .
C4' C3' C2' 120.0 . .
C4' C3' H3'A 120.0 . .
C2' C3' H3'A 120.0 . .
C3' C4' C5' 120.0 . .
C3' C4' H4'A 120.0 . .
C5' C4' H4'A 120.0 . .
C6' C5' C4' 120.0 . .
C6' C5' C8' 114.2(8) . .
C4' C5' C8' 125.8(8) . .
C5' C6' C7' 120.0 . .
C5' C6' H6'A 120.0 . .
C7' C6' H6'A 120.0 . .
C6' C7' C2' 120.0 . .
C6' C7' H7'A 120.0 . .
C2' C7' H7'A 120.0 . .
O5' N1' O6' 131(5) . .
O5' N1' C13' 115(4) . .
O6' N1' C13' 114(4) . .
N1' O6' O9' 127(3) . 1_464
C14' O3' Ce1' 172.4(16) . .
C14' O4' Ce1' 130.9(15) . 2_667
O3' C14' O4' 126(2) . .
O3' C14' C11' 115(2) . .
O4' C14' C11' 119(2) . .
C9' C8' C13' 120.0 . .
C9' C8' C5' 106.1(7) . .
C13' C8' C5' 133.9(7) . .
C10' C9' C8' 120.0 . .
C10' C9' H9'A 120.0 . .
C8' C9' H9'A 120.0 . .
C9' C10' C11' 120.0 . .
C9' C10' H10B 120.0 . .
C11' C10' H10B 120.0 . .
C12' C11' C10' 120.0 . .
C12' C11' C14' 114.7(12) . .
C10' C11' C14' 125.0(11) . .
C11' C12' C13' 120.0 . .
C11' C12' H12B 120.0 . .
C13' C12' H12B 120.0 . .
C12' C13' C8' 120.0 . .
C12' C13' N1' 119.9(15) . .
C8' C13' N1' 120.1(15) . .
O9 N2 O10 128.0(9) . .
O9 N2 C20 116.3(8) . .
O10 N2 C20 115.7(8) . .
C15 O7 Ce1 150.0(17) . .
C15 O8 Ce1 136.6(16) . 2_767
O8 C15 O7 124.1(17) . .
O8 C15 C16 119.1(19) . .
O7 C15 C16 113.0(19) . .
C17 C16 C21 120.0 . .
C17 C16 C15 121.3(12) . .
C21 C16 C15 118.7(12) . .
C18 C17 C16 120.0 . .
C18 C17 H17A 120.0 . .
C16 C17 H17A 120.0 . .
C17 C18 C19 120.0 . .
C17 C18 H18A 120.7 . .
C19 C18 H18A 119.3 . .
C20 C19 C18 120.0 . .
C20 C19 C19 105.1(16) . 2_758
C18 C19 C19 134.4(17) . 2_758
C21 C20 C19 120.0 . .
C21 C20 N2 118.1(5) . .
C19 C20 N2 121.6(4) . .
C20 C21 C16 120.0 . .
C20 C21 H21A 120.0 . .
C16 C21 H21A 120.0 . .
C15' O7' Ce1' 134.8(13) . .
C15' O8' Ce1' 141.8(12) . 2_767
N2' O9' O6' 117(2) . 1_646
N2' O9' C18' 124.8(19) . 2_758
O6' O9' C18' 118(2) 1_646 2_758
O10' N2' O9' 127.8(9) . .
O10' N2' C20' 115.8(8) . .
O9' N2' C20' 116.4(8) . .
O8' C15' O7' 126.8(15) . .
O8' C15' C16' 114.2(14) . .
O7' C15' C16' 117.4(14) . .
C17' C16' C21' 120.0 . .
C17' C16' C15' 116.3(9) . .
C21' C16' C15' 123.6(8) . .
C18' C17' C16' 120.0 . .
C18' C17' H17B 120.0 . .
C16' C17' H17B 120.0 . .
C17' C18' C19' 120.0 . .
C17' C18' O9' 128.0(9) . 2_758
C19' C18' O9' 111.0(10) . 2_758
C17' C18' H18B 120.2 . .
C19' C18' H18B 119.8 . .
O9' C18' H18B 12.8 2_758 .
C20' C19' C18' 120.0 . .
C20' C19' C19' 121.0(15) . 2_758
C18' C19' C19' 118.8(15) . 2_758
C21' C20' C19' 120.0 . .
C21' C20' N2' 119.8(5) . .
C19' C20' N2' 120.2(5) . .
C20' C21' C16' 120.0 . .
C20' C21' H21B 120.0 . .
C16' C21' H21B 120.0 . .
C22' O11' Ce1' 142(2) . .
O11' C22' N3' 123.6(19) . .
O11' C22' H22B 118.2 . .
N3' C22' H22B 118.2 . .
N3' C24' H24D 109.5 . .
N3' C24' H24E 109.5 . .
H24D C24' H24E 109.5 . .
N3' C24' H24F 109.5 . .
H24D C24' H24F 109.5 . .
H24E C24' H24F 109.5 . .
N3' C23' H23D 109.5 . .
N3' C23' H23E 109.5 . .
H23D C23' H23E 109.5 . .
N3' C23' H23F 109.5 . .
H23D C23' H23F 109.5 . .
H23E C23' H23F 109.5 . .
C22' N3' C23' 121.4(17) . .
C22' N3' C24' 120.5(16) . .
C23' N3' C24' 118.1(14) . .
C22 O11 Ce1 121.6(14) . .
O11 C22 N3 123.1(18) . .
O11 C22 H22A 118.5 . .
N3 C22 H22A 118.5 . .
N3 C23 H23A 109.5 . .
N3 C23 H23B 109.5 . .
H23A C23 H23B 109.5 . .
N3 C23 H23C 109.5 . .
H23A C23 H23C 109.5 . .
H23B C23 H23C 109.5 . .
N3 C24 H24A 109.5 . .
N3 C24 H24B 109.5 . .
H24A C24 H24B 109.5 . .
N3 C24 H24C 109.5 . .
H24A C24 H24C 109.5 . .
H24B C24 H24C 109.5 . .
C22 N3 C23 122.3(15) . .
C22 N3 C24 118.9(15) . .
C23 N3 C24 118.8(13) . .
C25 N4 C26 122.4(9) . .
C25 N4 C27 122.5(9) . .
C26 N4 C27 115.1(8) . .
N4 C27 H27A 109.5 . .
N4 C27 H27B 109.5 . .
H27A C27 H27B 109.5 . .
N4 C27 H27C 109.5 . .
H27A C27 H27C 109.5 . .
H27B C27 H27C 109.5 . .
N4 C26 H26A 109.5 . .
N4 C26 H26B 109.5 . .
H26A C26 H26B 109.5 . .
N4 C26 H26C 109.5 . .
H26A C26 H26C 109.5 . .
H26B C26 H26C 109.5 . .
O12 C25 N4 120.0(10) . .
O12 C25 H25A 120.0 . .
N4 C25 H25A 120.0 . .

loop_
_geom_bond_atom_site_label_1
_geom_bond_atom_site_label_2
_geom_bond_distance
_geom_bond_site_symmetry_2
Ce1 O2 2.19(2) 1_556
Ce1 O7 2.42(2) .
Ce1 O8 2.45(3) 2_767
Ce1 O4 2.52(2) 2_667
Ce1 O3 2.548(17) .
Ce1 O1W 2.563(12) .
Ce1 O11 2.69(3) .
Ce1 O1 2.74(2) 2_766
O1 C1 1.34(6) .
O1 Ce1 2.74(2) 2_766
O2 C1 1.24(5) .
O2 Ce1 2.19(2) 1_554
C1 C2 1.59(5) .
C2 C3 1.3900 .
C2 C7 1.3900 .
C3 C4 1.3900 .
C3 H3A 0.9300 .
C4 C5 1.3900 .
C4 H4A 0.9300 .
C5 C6 1.3900 .
C5 C8 1.527(18) .
C6 C7 1.3900 .
C6 H6A 0.9300 .
C7 H7A 0.9300 .
O3 C14 1.251(16) .
O4 C14 1.266(16) .
O4 Ce1 2.52(2) 2_667
C14 C11 1.52(2) .
C8 C9 1.3900 .
C8 C13 1.3900 .
C9 C10 1.3900 .
C9 H9A 0.9300 .
C10 C11 1.3900 .
C10 H10A 0.9300 .
C11 C12 1.3900 .
C12 C13 1.3900 .
C12 H12A 0.9300 .
C13 N1 1.45(3) .
O5 N1 1.27(3) .
O6 N1 1.16(3) .
Ce1' O1' 2.24(3) 2_766
Ce1' O3' 2.37(2) .
Ce1' O11' 2.40(4) .
Ce1' O7' 2.416(15) .
Ce1' O8' 2.523(17) 2_767
Ce1' O4' 2.56(2) 2_667
Ce1' O1W' 2.604(14) .
Ce1' O2' 2.68(3) 1_556
O1' C1' 1.23(7) .
O1' Ce1' 2.24(3) 2_766
O2' C1' 1.27(6) .
O2' Ce1' 2.68(3) 1_554
C1' C2' 1.50(6) .
C2' C3' 1.3900 .
C2' C7' 1.3900 .
C3' C4' 1.3900 .
C3' H3'A 0.9300 .
C4' C5' 1.3900 .
C4' H4'A 0.9300 .
C5' C6' 1.3900 .
C5' C8' 1.50(2) .
C6' C7' 1.3900 .
C6' H6'A 0.9300 .
C7' H7'A 0.9300 .
N1' O5' 1.23(5) .
N1' O6' 1.30(5) .
N1' C13' 1.45(5) .
O6' O9' 1.49(4) 1_464
O3' C14' 1.253(18) .
O4' C14' 1.267(18) .
O4' Ce1' 2.56(2) 2_667
C14' C11' 1.52(3) .
C8' C9' 1.3900 .
C8' C13' 1.3900 .
C9' C10' 1.3900 .
C9' H9'A 0.9300 .
C10' C11' 1.3900 .
C10' H10B 0.9300 .
C11' C12' 1.3900 .
C12' C13' 1.3900 .
C12' H12B 0.9300 .
N2 O9 1.257(8) .
N2 O10 1.266(8) .
N2 C20 1.462(6) .
O7 C15 1.283(10) .
O8 C15 1.239(10) .
O8 Ce1 2.45(3) 2_767
C15 C16 1.52(3) .
C16 C17 1.3900 .
C16 C21 1.3900 .
C17 C18 1.3900 .
C17 H17A 0.9300 .
C18 C19 1.3900 .
C18 H18A 0.9626 .
C19 C20 1.3900 .
C19 C19 1.56(3) 2_758
C20 C21 1.3900 .
C21 H21A 0.9300 .
O7' C15' 1.288(9) .
O8' C15' 1.235(9) .
O8' Ce1' 2.523(17) 2_767
O10' N2' 1.263(8) .
O9' N2' 1.267(8) .
O9' O6' 1.49(4) 1_646
O9' C18' 1.62(5) 2_758
N2' C20' 1.461(6) .
C15' C16' 1.53(2) .
C16' C17' 1.3900 .
C16' C21' 1.3900 .
C17' C18' 1.3900 .
C17' H17B 0.9300 .
C18' C19' 1.3900 .
C18' O9' 1.62(3) 2_758
C18' H18B 0.9956 .
C19' C20' 1.3900 .
C19' C19' 1.554(19) 2_758
C20' C21' 1.3900 .
C21' H21B 0.9300 .
O11' C22' 1.228(10) .
C22' N3' 1.323(10) .
C22' H22B 0.9300 .
C24' N3' 1.470(16) .
C24' H24D 0.9600 .
C24' H24E 0.9600 .
C24' H24F 0.9600 .
C23' N3' 1.439(16) .
C23' H23D 0.9600 .
C23' H23E 0.9600 .
C23' H23F 0.9600 .
O11 C22 1.228(10) .
C22 N3 1.329(9) .
C22 H22A 0.9300 .
C23 N3 1.428(15) .
C23 H23A 0.9600 .
C23 H23B 0.9600 .
C23 H23C 0.9600 .
C24 N3 1.478(16) .
C24 H24A 0.9600 .
C24 H24B 0.9600 .
C24 H24C 0.9600 .
N4 C25 1.340(9) .
N4 C26 1.469(9) .
N4 C27 1.474(9) .
O12 C25 1.232(10) .
C27 H27A 0.9600 .
C27 H27B 0.9600 .
C27 H27C 0.9600 .
C26 H26A 0.9600 .
C26 H26B 0.9600 .
C26 H26C 0.9600 .
C25 H25A 0.9300 .

loop_
_geom_torsion_atom_site_label_1
_geom_torsion_atom_site_label_2
_geom_torsion_atom_site_label_3
_geom_torsion_atom_site_label_4
_geom_torsion
_geom_torsion_site_symmetry_1
_geom_torsion_site_symmetry_4
Ce1 O2 C1 O1 -167(13) 1_554 .
Ce1 O2 C1 C2 4(19) 1_554 .
Ce1 O1 C1 O2 -32(4) 2_766 .
Ce1 O1 C1 C2 156(2) 2_766 .
O2 C1 C2 C3 -173(3) . .
O1 C1 C2 C3 -1(4) . .
O2 C1 C2 C7 17(4) . .
O1 C1 C2 C7 -170.4(19) . .
C7 C2 C3 C4 0.0 . .
C1 C2 C3 C4 -169(2) . .
C2 C3 C4 C5 0.0 . .
C3 C4 C5 C6 0.0 . .
C3 C4 C5 C8 179.3(3) . .
C4 C5 C6 C7 0.0 . .
C8 C5 C6 C7 -179.5(2) . .
C5 C6 C7 C2 0.0 . .
C3 C2 C7 C6 0.0 . .
C1 C2 C7 C6 170(2) . .
O2 Ce1 O3 C14 4(3) 1_556 .
O7 Ce1 O3 C14 175(2) . .
O8 Ce1 O3 C14 -39(2) 2_767 .
O4 Ce1 O3 C14 110(2) 2_667 .
O1W Ce1 O3 C14 32(2) . .
O11 Ce1 O3 C14 166(2) . .
O1 Ce1 O3 C14 -124(2) 2_766 .
Ce1 O3 C14 O4 -84.7(19) . .
Ce1 O3 C14 C11 93.9(19) . .
Ce1 O4 C14 O3 -26.7(9) 2_667 .
Ce1 O4 C14 C11 154.6(10) 2_667 .
C4 C5 C8 C9 -55.8(8) . .
C6 C5 C8 C9 123.5(7) . .
C4 C5 C8 C13 125.1(8) . .
C6 C5 C8 C13 -55.5(8) . .
C13 C8 C9 C10 0.0 . .
C5 C8 C9 C10 -179.1(2) . .
C8 C9 C10 C11 0.0 . .
C9 C10 C11 C12 0.0 . .
C9 C10 C11 C14 177.1(5) . .
O3 C14 C11 C10 -12.1(10) . .
O4 C14 C11 C10 166.7(9) . .
O3 C14 C11 C12 165.0(9) . .
O4 C14 C11 C12 -16.2(9) . .
C10 C11 C12 C13 0.0 . .
C14 C11 C12 C13 -177.0(6) . .
C11 C12 C13 C8 0.0 . .
C11 C12 C13 N1 -177.1(13) . .
C9 C8 C13 C12 0.0 . .
C5 C8 C13 C12 179.0(3) . .
C9 C8 C13 N1 177.1(13) . .
C5 C8 C13 N1 -3.9(13) . .
C12 C13 N1 O6 -46.5(13) . .
C8 C13 N1 O6 136.3(14) . .
C12 C13 N1 O5 134.7(13) . .
C8 C13 N1 O5 -42.4(14) . .
Ce1' O1' C1' O2' -6(6) 2_766 .
Ce1' O1' C1' C2' 161(2) 2_766 .
Ce1' O2' C1' O1' 71(9) 1_554 .
Ce1' O2' C1' C2' -96(7) 1_554 .
O1' C1' C2' C3' 7(5) . .
O2' C1' C2' C3' 174(2) . .
O1' C1' C2' C7' -166(3) . .
O2' C1' C2' C7' 1(4) . .
C7' C2' C3' C4' 0.0 . .
C1' C2' C3' C4' -173(2) . .
C2' C3' C4' C5' 0.0 . .
C3' C4' C5' C6' 0.0 . .
C3' C4' C5' C8' 179.5(3) . .
C4' C5' C6' C7' 0.0 . .
C8' C5' C6' C7' -179.5(2) . .
C5' C6' C7' C2' 0.0 . .
C3' C2' C7' C6' 0.0 . .
C1' C2' C7' C6' 173(2) . .
O5' N1' O6' O9' -44(3) . 1_464
C13' N1' O6' O9' 136(3) . 1_464
O1' Ce1' O3' C14' 3(10) 2_766 .
O11' Ce1' O3' C14' -77(10) . .
O7' Ce1' O3' C14' -70(10) . .
O8' Ce1' O3' C14' 72(10) 2_767 .
O4' Ce1' O3' C14' -155(9) 2_667 .
O1W' Ce1' O3' C14' 147(10) . .
O2' Ce1' O3' C14' 127(9) 1_556 .
Ce1' O3' C14' O4' 145(10) . .
Ce1' O3' C14' C11' -35(10) . .
Ce1' O4' C14' O3' 11.5(9) 2_667 .
Ce1' O4' C14' C11' -167.7(10) 2_667 .
C6' C5' C8' C9' 121.7(9) . .
C4' C5' C8' C9' -57.8(9) . .
C6' C5' C8' C13' -57.6(9) . .
C4' C5' C8' C13' 123.0(9) . .
C13' C8' C9' C10' 0.0 . .
C5' C8' C9' C10' -179.4(2) . .
C8' C9' C10' C11' 0.0 . .
C9' C10' C11' C12' 0.0 . .
C9' C10' C11' C14' 172.7(12) . .
O3' C14' C11' C12' -143.3(11) . .
O4' C14' C11' C12' 36.0(11) . .
O3' C14' C11' C10' 43.7(11) . .
O4' C14' C11' C10' -137.1(11) . .
C10' C11' C12' C13' 0.0 . .
C14' C11' C12' C13' -173.5(10) . .
C11' C12' C13' C8' 0.0 . .
C11' C12' C13' N1' 180.0(19) . .
C9' C8' C13' C12' 0.0 . .
C5' C8' C13' C12' 179.2(3) . .
C9' C8' C13' N1' -180.0(19) . .
C5' C8' C13' N1' -0.8(19) . .
O5' N1' C13' C12' 132.2(16) . .
O6' N1' C13' C12' -47.8(16) . .
O5' N1' C13' C8' -47.8(18) . .
O6' N1' C13' C8' 132.1(17) . .
O2 Ce1 O7 C15 -67(4) 1_556 .
O8 Ce1 O7 C15 -19(5) 2_767 .
O4 Ce1 O7 C15 -174(4) 2_667 .
O3 Ce1 O7 C15 116(4) . .
O1W Ce1 O7 C15 -114(4) . .
O11 Ce1 O7 C15 125(4) . .
O1 Ce1 O7 C15 58(4) 2_766 .
Ce1 O8 C15 O7 -10(5) 2_767 .
Ce1 O8 C15 C16 -166.7(17) 2_767 .
Ce1 O7 C15 O8 23(6) . .
Ce1 O7 C15 C16 -180(3) . .
O8 C15 C16 C17 -161(2) . .
O7 C15 C16 C17 40(2) . .
O8 C15 C16 C21 19(2) . .
O7 C15 C16 C21 -140(2) . .
C21 C16 C17 C18 0.0 . .
C15 C16 C17 C18 -179.7(11) . .
C16 C17 C18 C19 0.0 . .
C17 C18 C19 C20 0.0 . .
C17 C18 C19 C19 171(4) . 2_758
C18 C19 C20 C21 0.0 . .
C19 C19 C20 C21 -173(3) 2_758 .
C18 C19 C20 N2 -174.2(10) . .
C19 C19 C20 N2 12(3) 2_758 .
O9 N2 C20 C21 120.8(17) . .
O10 N2 C20 C21 -58.7(17) . .
O9 N2 C20 C19 -64.9(18) . .
O10 N2 C20 C19 115.6(18) . .
C19 C20 C21 C16 0.0 . .
N2 C20 C21 C16 174.4(9) . .
C17 C16 C21 C20 0.0 . .
C15 C16 C21 C20 179.7(11) . .
O1' Ce1' O7' C15' 111.0(18) 2_766 .
O3' Ce1' O7' C15' -176(2) . .
O11' Ce1' O7' C15' -169(2) . .
O8' Ce1' O7' C15' 50(2) 2_767 .
O4' Ce1' O7' C15' -88.2(17) 2_667 .
O1W' Ce1' O7' C15' -46(2) . .
O2' Ce1' O7' C15' -10.3(17) 1_556 .
O6' O9' N2' O10' -34(4) 1_646 .
C18' O9' N2' O10' 147(4) 2_758 .
O6' O9' N2' C20' 146(2) 1_646 .
C18' O9' N2' C20' -33(4) 2_758 .
Ce1' O8' C15' O7' 21(3) 2_767 .
Ce1' O8' C15' C16' -173.7(13) 2_767 .
Ce1' O7' C15' O8' -53(3) . .
Ce1' O7' C15' C16' 142.4(12) . .
O8' C15' C16' C17' 148.6(15) . .
O7' C15' C16' C17' -44.9(17) . .
O8' C15' C16' C21' -35.2(17) . .
O7' C15' C16' C21' 131.3(16) . .
C21' C16' C17' C18' 0.0 . .
C15' C16' C17' C18' 176.3(10) . .
C16' C17' C18' C19' 0.0 . .
C16' C17' C18' O9' 168(2) . 2_758
C17' C18' C19' C20' 0.0 . .
O9' C18' C19' C20' -169.6(19) 2_758 .
C17' C18' C19' C19' -176(2) . 2_758
O9' C18' C19' C19' 14.1(18) 2_758 2_758
C18' C19' C20' C21' 0.0 . .
C19' C19' C20' C21' 176(2) 2_758 .
C18' C19' C20' N2' -180.0(3) . .
C19' C19' C20' N2' -4(2) 2_758 .
O10' N2' C20' C21' 19(2) . .
O9' N2' C20' C21' -161(2) . .
O10' N2' C20' C19' -162(2) . .
O9' N2' C20' C19' 18(2) . .
C19' C20' C21' C16' 0.0 . .
N2' C20' C21' C16' 180.0(3) . .
C17' C16' C21' C20' 0.0 . .
C15' C16' C21' C20' -176.0(11) . .
O1' Ce1' O11' C22' 148(4) 2_766 .
O3' Ce1' O11' C22' -124(3) . .
O7' Ce1' O11' C22' 58(3) . .
O8' Ce1' O11' C22' -179(3) 2_767 .
O4' Ce1' O11' C22' -27(3) 2_667 .
O1W' Ce1' O11' C22' -78(4) . .
O2' Ce1' O11' C22' 20(5) 1_556 .
Ce1' O11' C22' N3' -114(4) . .
O11' C22' N3' C23' 0.0(4) . .
O11' C22' N3' C24' -180.0(3) . .
O2 Ce1 O11 C22 -30(2) 1_556 .
O7 Ce1 O11 C22 -14.9(17) . .
O8 Ce1 O11 C22 117.8(18) 2_767 .
O4 Ce1 O11 C22 -95.8(19) 2_667 .
O3 Ce1 O11 C22 158(2) . .
O1W Ce1 O11 C22 -142.0(16) . .
O1 Ce1 O11 C22 74.8(18) 2_766 .
Ce1 O11 C22 N3 118.8(19) . .
O11 C22 N3 C23 0.1(4) . .
O11 C22 N3 C24 179.9(3) . .
C26 N4 C25 O12 0.0(3) . .
C27 N4 C25 O12 180.0(3) . .
